data_4509225
loop_
_publ_author_name
'Tong, Xiao-Lan'
'Wang, Duo-Zhi'
'Hu, Tong-Liang'
'Song, Wei-Chao'
'Tao, Ying'
'Bu, Xian-He'

_publ_section_title
;
 Zinc and Cadmium Coordination Polymers with Bis(tetrazole) Ligands
 Bearing Flexible Spacers: Synthesis, Crystal Structures, and Properties
;
_journal_issue 5
_journal_name_full 'Crystal Growth &amp; Design'
_journal_page_first 2280
_journal_paper_doi 10.1021/cg8010629
_journal_volume 9
_journal_year 2009
_chemical_formula_sum 'C8 H10 Cl0 N16 O Zn2'
_chemical_formula_weight 477.06
_chemical_name_systematic
; 
 ? 
;
_space_group_IT_number 7
_symmetry_cell_setting monoclinic
_symmetry_space_group_name_Hall 'P -2yc'
_symmetry_space_group_name_H-M 'P 1 c 1'
_atom_sites_solution_hydrogens geom
_atom_sites_solution_primary direct
_atom_sites_solution_secondary difmap
_audit_creation_method SHELXL-97
_cell_angle_alpha 90.00
_cell_angle_beta 112.47(3)
_cell_angle_gamma 90.00
_cell_formula_units_Z 2
_cell_length_a 10.813(2)
_cell_length_b 7.5621(15)
_cell_length_c 10.064(2)
_cell_measurement_reflns_used 2114
_cell_measurement_temperature 113.1500
_cell_measurement_theta_max 25.0200
_cell_measurement_theta_min 2.5033
_cell_volume 760.4(3)
_computing_cell_refinement 'Bruker SMART APEX II'
_computing_data_collection 'Bruker SMART APEX II'
_computing_data_reduction 'Bruker SAINT'
_computing_molecular_graphics 'Bruker SHELXTL'
_computing_publication_material 'Bruker SHELXTL'
_computing_structure_refinement 'SHELXL-97 (Sheldrick, 1997)'
_computing_structure_solution 'SHELXS-97 (Sheldrick, 1990)'
_diffrn_ambient_temperature 113.1500
_diffrn_measured_fraction_theta_full 0.989
_diffrn_measured_fraction_theta_max 0.989
_diffrn_measurement_device_type MoK\a
_diffrn_measurement_method 'phi and omega scans'
_diffrn_radiation_monochromator graphite
_diffrn_radiation_source 'fine-focus sealed tube'
_diffrn_radiation_type MoK\a
_diffrn_radiation_wavelength 0.71073
_diffrn_reflns_av_R_equivalents 0.0383
_diffrn_reflns_av_sigmaI/netI 0.0895
_diffrn_reflns_limit_h_max 12
_diffrn_reflns_limit_h_min -12
_diffrn_reflns_limit_k_max 8
_diffrn_reflns_limit_k_min -8
_diffrn_reflns_limit_l_max 11
_diffrn_reflns_limit_l_min -11
_diffrn_reflns_number 7042
_diffrn_reflns_theta_full 25.00
_diffrn_reflns_theta_max 25.00
_diffrn_reflns_theta_min 2.69
_diffrn_standards_decay_% none
_diffrn_standards_interval_count none
_diffrn_standards_interval_time none
_diffrn_standards_number none
_exptl_absorpt_coefficient_mu 3.199
_exptl_absorpt_correction_type none
_exptl_crystal_colour colourless
_exptl_crystal_density_diffrn 2.083
_exptl_crystal_density_meas ?
_exptl_crystal_density_method 'not measured'
_exptl_crystal_description prism
_exptl_crystal_F_000 476
_exptl_crystal_size_max 0.14
_exptl_crystal_size_mid 0.12
_exptl_crystal_size_min 0.12
_refine_diff_density_max 0.768
_refine_diff_density_min -0.624
_refine_diff_density_rms 0.135
_refine_ls_abs_structure_details 'Flack H D (1983), Acta Cryst. A39, 876-881'
_refine_ls_abs_structure_Flack -0.03(2)
_refine_ls_extinction_method none
_refine_ls_goodness_of_fit_ref 1.129
_refine_ls_hydrogen_treatment constr
_refine_ls_matrix_type full
_refine_ls_number_parameters 244
_refine_ls_number_reflns 2515
_refine_ls_number_restraints 2
_refine_ls_restrained_S_all 1.128
_refine_ls_R_factor_all 0.0391
_refine_ls_R_factor_gt 0.0363
_refine_ls_shift/su_max 4.998
_refine_ls_shift/su_mean 0.048
_refine_ls_structure_factor_coef Fsqd
_refine_ls_weighting_details 'calc w=1/[\s^2^(Fo^2^)+(0.0178P)^2^+1.2431P] where P=(Fo^2^+2Fc^2^)/3'
_refine_ls_weighting_scheme calc
_refine_ls_wR_factor_gt 0.0821
_refine_ls_wR_factor_ref 0.0947
_reflns_number_gt 2334
_reflns_number_total 2515
_reflns_threshold_expression >2sigma(I)
_cod_data_source_file cg8010629sup1.cif
_cod_data_source_block 1
_cod_depositor_comments
;
The following automatic conversions were performed:

'_exptl_crystal_density_meas' value 'none' was changed to '?' - the
value is perceived as not measured.

Automatic conversion script
Id: cif_fix_values 3008 2015-01-20 13:52:24Z robertas 
;
_cod_original_cell_volume 760.5(3)
_cod_original_sg_symbol_H-M Pc
_cod_database_code 4509225

loop_
_symmetry_equiv_pos_as_xyz
'x, y, z'
'x, -y, z+1/2'

loop_
_atom_site_label
_atom_site_type_symbol
_atom_site_fract_x
_atom_site_fract_y
_atom_site_fract_z
_atom_site_U_iso_or_equiv
_atom_site_adp_type
_atom_site_occupancy
_atom_site_symmetry_multiplicity
_atom_site_calc_flag
_atom_site_refinement_flags
Zn1 Zn 1.16698(7) 0.81559(10) 0.08347(8) 0.0105(2) Uani 1 1 d .
Zn2 Zn 0.58266(8) 0.76838(11) -0.28401(8) 0.0111(2) Uani 1 1 d .
C1 C 1.1449(7) 0.7939(9) 0.4732(7) 0.0049(15) Uani 1 1 d .
C2 C 1.1287(7) 0.6941(9) 0.5927(8) 0.0094(16) Uani 1 1 d .
H2A H 1.0723 0.5922 0.5527 0.011 Uiso 1 1 calc R
H2B H 1.0823 0.7689 0.6369 0.011 Uiso 1 1 calc R
C3 C 1.2602(7) 0.6299(9) 0.7105(7) 0.0093(16) Uani 1 1 d .
H3A H 1.3124 0.7322 0.7581 0.011 Uiso 1 1 calc R
H3B H 1.2388 0.5640 0.7817 0.011 Uiso 1 1 calc R
C4 C 1.3429(7) 0.5169(9) 0.6569(7) 0.0087(16) Uani 1 1 d .
C5 C 0.8586(8) 0.7227(11) -0.0545(9) 0.0210(19) Uani 1 1 d .
C6 C 0.8108(9) 0.7330(11) 0.0670(9) 0.024(2) Uani 1 1 d .
H6A H 0.8812 0.6899 0.1538 0.028 Uiso 1 1 calc R
H6B H 0.7344 0.6551 0.0460 0.028 Uiso 1 1 calc R
C7 C 0.7713(9) 0.9167(12) 0.0953(8) 0.027(2) Uani 1 1 d .
H7A H 0.7798 0.9225 0.1947 0.033 Uiso 1 1 calc R
H7B H 0.8345 1.0003 0.0839 0.033 Uiso 1 1 calc R
C8 C 0.6322(8) 0.9749(11) 0.0010(8) 0.0198(19) Uani 1 1 d .
N1 N 1.1531(6) 0.8526(7) 0.2720(6) 0.0121(14) Uani 1 1 d .
N2 N 1.1704(7) 1.0041(10) 0.3417(8) 0.0196(14) Uani 1 1 d .
N3 N 1.1651(6) 0.9728(7) 0.4696(6) 0.0078(13) Uani 1 1 d .
N4 N 1.1371(6) 0.7151(7) 0.3504(6) 0.0107(13) Uani 1 1 d .
N5 N 1.3100(6) 0.3551(7) 0.5983(6) 0.0110(13) Uani 1 1 d .
N6 N 1.4149(6) 0.2973(8) 0.5657(7) 0.0148(15) Uani 1 1 d .
N7 N 1.5072(7) 0.4221(8) 0.5995(7) 0.0202(16) Uani 1 1 d .
N8 N 1.4624(6) 0.5589(8) 0.6598(6) 0.0136(14) Uani 1 1 d .
N9 N 0.9838(7) 0.7177(8) -0.0459(7) 0.0120(16) Uani 1 1 d .
N10 N 0.9754(7) 0.6867(8) -0.1828(7) 0.0175(15) Uani 1 1 d .
N11 N 0.8508(6) 0.6794(8) -0.2694(7) 0.0151(15) Uani 1 1 d .
N12 N 0.7743(7) 0.7005(7) -0.1925(7) 0.0128(15) Uani 1 1 d .
N13 N 0.5616(6) 0.9312(8) -0.1362(7) 0.0163(15) Uani 1 1 d .
N14 N 0.4487(6) 1.0306(8) -0.1846(6) 0.0195(15) Uani 1 1 d .
N15 N 0.4502(6) 1.1322(8) -0.0808(7) 0.0165(15) Uani 1 1 d .
N16 N 0.5653(6) 1.1024(9) 0.0373(7) 0.0195(16) Uani 1 1 d .
O1W O 0.7859(11) 1.2738(16) -0.0964(11) 0.133(5) Uani 1 1 d .
H1WB H 0.7206 1.3425 -0.1394 0.160 Uiso 1 1 d R
H1WA H 0.8117 1.2997 -0.0077 0.160 Uiso 1 1 d R

loop_
_atom_site_aniso_label
_atom_site_aniso_U_11
_atom_site_aniso_U_22
_atom_site_aniso_U_33
_atom_site_aniso_U_23
_atom_site_aniso_U_13
_atom_site_aniso_U_12
Zn1 0.0118(4) 0.0124(4) 0.0076(4) 0.0011(4) 0.0039(3) 0.0019(4)
Zn2 0.0094(4) 0.0148(4) 0.0087(4) 0.0008(4) 0.0028(3) -0.0025(4)
C1 0.011(4) 0.000(3) 0.009(4) -0.003(3) 0.009(3) 0.001(3)
C2 0.021(4) 0.000(3) 0.011(4) -0.001(3) 0.011(3) -0.001(3)
C3 0.019(4) 0.003(4) 0.010(4) -0.013(3) 0.009(3) -0.002(3)
C4 0.017(4) 0.007(4) 0.000(3) 0.002(3) 0.002(3) 0.003(3)
C5 0.011(4) 0.034(5) 0.018(5) -0.001(4) 0.006(4) 0.002(4)
C6 0.026(5) 0.027(5) 0.019(5) 0.016(4) 0.010(4) 0.008(4)
C7 0.029(5) 0.038(6) 0.010(4) 0.008(4) 0.002(4) 0.003(4)
C8 0.015(4) 0.036(5) 0.009(4) 0.009(3) 0.006(3) -0.004(4)
N1 0.015(3) 0.009(3) 0.009(3) 0.014(3) 0.001(3) -0.005(3)
N2 0.008(3) 0.038(4) 0.010(3) 0.000(3) 0.001(3) -0.003(3)
N3 0.019(3) 0.000(3) 0.007(3) -0.001(2) 0.008(3) -0.002(3)
N4 0.023(4) 0.000(3) 0.011(3) 0.000(2) 0.008(3) 0.000(3)
N5 0.016(3) 0.008(3) 0.011(3) -0.008(3) 0.007(3) 0.001(3)
N6 0.014(4) 0.015(3) 0.021(4) 0.007(3) 0.012(3) 0.003(3)
N7 0.018(4) 0.016(4) 0.024(4) 0.010(3) 0.005(3) -0.002(3)
N8 0.016(3) 0.015(3) 0.009(3) -0.002(3) 0.004(3) -0.012(3)
N9 0.012(4) 0.019(4) 0.011(4) -0.001(3) 0.011(3) 0.002(3)
N10 0.024(4) 0.019(4) 0.009(4) -0.006(3) 0.005(3) -0.001(3)
N11 0.011(4) 0.019(4) 0.014(4) -0.003(3) 0.003(3) 0.002(3)
N12 0.013(4) 0.013(3) 0.014(4) 0.001(3) 0.006(3) -0.004(3)
N13 0.020(4) 0.014(3) 0.018(4) -0.016(3) 0.011(3) -0.002(3)
N14 0.019(4) 0.022(4) 0.016(4) 0.002(3) 0.006(3) 0.004(3)
N15 0.018(4) 0.013(3) 0.017(4) 0.001(3) 0.005(3) 0.004(3)
N16 0.003(3) 0.041(4) 0.011(3) -0.001(3) -0.002(3) 0.003(3)
O1W 0.112(10) 0.192(14) 0.083(9) 0.017(8) 0.024(7) 0.017(9)

loop_
_atom_type_symbol
_atom_type_description
_atom_type_scat_dispersion_real
_atom_type_scat_dispersion_imag
_atom_type_scat_source
C C 0.0033 0.0016 'International Tables Vol C Tables 4.2.6.8 and 6.1.1.4'
H H 0.0000 0.0000 'International Tables Vol C Tables 4.2.6.8 and 6.1.1.4'
N N 0.0061 0.0033 'International Tables Vol C Tables 4.2.6.8 and 6.1.1.4'
O O 0.0106 0.0060 'International Tables Vol C Tables 4.2.6.8 and 6.1.1.4'
Cl Cl 0.1484 0.1585 'International Tables Vol C Tables 4.2.6.8 and 6.1.1.4'
Zn Zn 0.2839 1.4301 'International Tables Vol C Tables 4.2.6.8 and 6.1.1.4'

loop_
_geom_angle_atom_site_label_1
_geom_angle_atom_site_label_2
_geom_angle_atom_site_label_3
_geom_angle
_geom_angle_site_symmetry_1
_geom_angle_site_symmetry_3
N3 Zn1 N5 114.2(2) 2_574 2_564
N3 Zn1 N1 117.1(2) 2_574 .
N5 Zn1 N1 111.3(2) 2_564 .
N3 Zn1 N9 97.6(2) 2_574 .
N5 Zn1 N9 110.5(2) 2_564 .
N1 Zn1 N9 104.6(2) . .
N12 Zn2 N8 112.3(3) . 1_454
N12 Zn2 N16 105.5(3) . 2_574
N8 Zn2 N16 108.0(2) 1_454 2_574
N12 Zn2 N13 102.0(3) . .
N8 Zn2 N13 116.8(3) 1_454 .
N16 Zn2 N13 111.7(3) 2_574 .
N4 C1 N3 111.6(6) . .
N4 C1 C2 122.2(6) . .
N3 C1 C2 126.2(6) . .
C1 C2 C3 115.1(6) . .
C1 C2 H2A 108.5 . .
C3 C2 H2A 108.5 . .
C1 C2 H2B 108.5 . .
C3 C2 H2B 108.5 . .
H2A C2 H2B 107.5 . .
C4 C3 C2 114.2(6) . .
C4 C3 H3A 108.7 . .
C2 C3 H3A 108.7 . .
C4 C3 H3B 108.7 . .
C2 C3 H3B 108.7 . .
H3A C3 H3B 107.6 . .
N8 C4 N5 108.7(6) . .
N8 C4 C3 125.2(6) . .
N5 C4 C3 126.1(6) . .
N9 C5 N12 109.6(7) . .
N9 C5 C6 127.6(7) . .
N12 C5 C6 122.6(7) . .
C5 C6 C7 114.3(7) . .
C5 C6 H6A 108.7 . .
C7 C6 H6A 108.7 . .
C5 C6 H6B 108.7 . .
C7 C6 H6B 108.7 . .
H6A C6 H6B 107.6 . .
C8 C7 C6 115.9(7) . .
C8 C7 H7A 108.3 . .
C6 C7 H7A 108.3 . .
C8 C7 H7B 108.3 . .
C6 C7 H7B 108.3 . .
H7A C7 H7B 107.4 . .
N16 C8 N13 107.8(7) . .
N16 C8 C7 123.6(7) . .
N13 C8 C7 128.0(8) . .
N2 N1 N4 112.3(6) . .
N2 N1 Zn1 125.9(5) . .
N4 N1 Zn1 121.5(5) . .
N1 N2 N3 108.1(6) . .
N2 N3 C1 105.4(6) . .
N2 N3 Zn1 115.1(5) . 2_575
C1 N3 Zn1 139.0(5) . 2_575
C1 N4 N1 102.6(5) . .
C4 N5 N6 106.9(6) . .
C4 N5 Zn1 134.0(5) . 2_565
N6 N5 Zn1 118.1(4) . 2_565
N7 N6 N5 108.9(6) . .
N6 N7 N8 107.0(6) . .
C4 N8 N7 108.4(6) . .
C4 N8 Zn2 136.5(5) . 1_656
N7 N8 Zn2 114.9(4) . 1_656
C5 N9 N10 105.4(6) . .
C5 N9 Zn1 138.4(5) . .
N10 N9 Zn1 112.3(5) . .
N11 N10 N9 109.7(6) . .
N10 N11 N12 108.6(6) . .
N11 N12 C5 106.6(6) . .
N11 N12 Zn2 121.8(5) . .
C5 N12 Zn2 128.3(5) . .
C8 N13 N14 108.3(6) . .
C8 N13 Zn2 137.2(6) . .
N14 N13 Zn2 114.5(4) . .
N15 N14 N13 107.9(5) . .
N14 N15 N16 109.3(6) . .
C8 N16 N15 106.7(6) . .
C8 N16 Zn2 136.6(5) . 2_575
N15 N16 Zn2 116.3(5) . 2_575
H1WB O1W H1WA 105.6 . .

loop_
_geom_bond_atom_site_label_1
_geom_bond_atom_site_label_2
_geom_bond_distance
_geom_bond_site_symmetry_2
Zn1 N3 1.963(5) 2_574
Zn1 N5 1.976(6) 2_564
Zn1 N1 1.979(6) .
Zn1 N9 2.048(7) .
Zn2 N12 1.987(7) .
Zn2 N8 1.989(6) 1_454
Zn2 N16 1.991(7) 2_574
Zn2 N13 2.010(6) .
C1 N4 1.345(9) .
C1 N3 1.373(9) .
C1 C2 1.486(9) .
C2 C3 1.541(10) .
C2 H2A 0.9700 .
C2 H2B 0.9700 .
C3 C4 1.480(9) .
C3 H3A 0.9700 .
C3 H3B 0.9700 .
C4 N8 1.320(9) .
C4 N5 1.346(9) .
C5 N9 1.324(10) .
C5 N12 1.349(10) .
C5 C6 1.500(10) .
C6 C7 1.512(12) .
C6 H6A 0.9700 .
C6 H6B 0.9700 .
C7 C8 1.505(10) .
C7 H7A 0.9700 .
C7 H7B 0.9700 .
C8 N16 1.337(10) .
C8 N13 1.339(9) .
N1 N2 1.318(10) .
N1 N4 1.356(8) .
N2 N3 1.332(9) .
N3 Zn1 1.963(5) 2_575
N5 N6 1.367(8) .
N5 Zn1 1.976(6) 2_565
N6 N7 1.320(9) .
N7 N8 1.378(9) .
N8 Zn2 1.989(6) 1_656
N9 N10 1.366(9) .
N10 N11 1.296(8) .
N11 N12 1.340(9) .
N13 N14 1.356(8) .
N14 N15 1.292(8) .
N15 N16 1.372(8) .
N16 Zn2 1.991(7) 2_575
O1W H1WB 0.8500 .
O1W H1WA 0.8500 .

loop_
_geom_torsion_atom_site_label_1
_geom_torsion_atom_site_label_2
_geom_torsion_atom_site_label_3
_geom_torsion_atom_site_label_4
_geom_torsion
_geom_torsion_site_symmetry_1
_geom_torsion_site_symmetry_4
N4 C1 C2 C3 94.3(8) . .
N3 C1 C2 C3 -87.8(9) . .
C1 C2 C3 C4 -56.9(8) . .
C2 C3 C4 N8 114.7(8) . .
C2 C3 C4 N5 -65.7(9) . .
N9 C5 C6 C7 99.4(10) . .
N12 C5 C6 C7 -86.9(10) . .
C5 C6 C7 C8 82.6(10) . .
C6 C7 C8 N16 157.7(7) . .
C6 C7 C8 N13 -32.3(12) . .
N3 Zn1 N1 N2 -14.9(7) 2_574 .
N5 Zn1 N1 N2 119.1(6) 2_564 .
N9 Zn1 N1 N2 -121.6(6) . .
N3 Zn1 N1 N4 171.8(5) 2_574 .
N5 Zn1 N1 N4 -54.2(6) 2_564 .
N9 Zn1 N1 N4 65.2(6) . .
N4 N1 N2 N3 -0.6(8) . .
Zn1 N1 N2 N3 -174.4(4) . .
N1 N2 N3 C1 0.5(8) . .
N1 N2 N3 Zn1 -173.0(4) . 2_575
N4 C1 N3 N2 -0.3(8) . .
C2 C1 N3 N2 -178.4(7) . .
N4 C1 N3 Zn1 170.8(5) . 2_575
C2 C1 N3 Zn1 -7.3(12) . 2_575
N3 C1 N4 N1 0.0(8) . .
C2 C1 N4 N1 178.2(6) . .
N2 N1 N4 C1 0.4(8) . .
Zn1 N1 N4 C1 174.5(5) . .
N8 C4 N5 N6 0.5(8) . .
C3 C4 N5 N6 -179.2(7) . .
N8 C4 N5 Zn1 168.4(5) . 2_565
C3 C4 N5 Zn1 -11.2(11) . 2_565
C4 N5 N6 N7 -1.8(7) . .
Zn1 N5 N6 N7 -172.0(4) 2_565 .
N5 N6 N7 N8 2.3(7) . .
N5 C4 N8 N7 0.9(8) . .
C3 C4 N8 N7 -179.4(7) . .
N5 C4 N8 Zn2 176.2(5) . 1_656
C3 C4 N8 Zn2 -4.1(11) . 1_656
N6 N7 N8 C4 -2.0(7) . .
N6 N7 N8 Zn2 -178.4(4) . 1_656
N12 C5 N9 N10 -1.7(9) . .
C6 C5 N9 N10 172.7(8) . .
N12 C5 N9 Zn1 153.0(6) . .
C6 C5 N9 Zn1 -32.6(14) . .
N3 Zn1 N9 C5 -95.0(8) 2_574 .
N5 Zn1 N9 C5 145.5(8) 2_564 .
N1 Zn1 N9 C5 25.6(9) . .
N3 Zn1 N9 N10 58.5(5) 2_574 .
N5 Zn1 N9 N10 -61.0(5) 2_564 .
N1 Zn1 N9 N10 179.1(5) . .
C5 N9 N10 N11 2.0(8) . .
Zn1 N9 N10 N11 -160.1(5) . .
N9 N10 N11 N12 -1.6(8) . .
N10 N11 N12 C5 0.5(8) . .
N10 N11 N12 Zn2 161.7(5) . .
N9 C5 N12 N11 0.8(9) . .
C6 C5 N12 N11 -173.9(7) . .
N9 C5 N12 Zn2 -158.8(5) . .
C6 C5 N12 Zn2 26.5(11) . .
N8 Zn2 N12 N11 91.6(5) 1_454 .
N16 Zn2 N12 N11 -25.8(6) 2_574 .
N13 Zn2 N12 N11 -142.5(5) . .
N8 Zn2 N12 C5 -111.6(6) 1_454 .
N16 Zn2 N12 C5 131.0(7) 2_574 .
N13 Zn2 N12 C5 14.3(7) . .
N16 C8 N13 N14 -1.0(9) . .
C7 C8 N13 N14 -172.3(8) . .
N16 C8 N13 Zn2 176.6(5) . .
C7 C8 N13 Zn2 5.3(13) . .
N12 Zn2 N13 C8 -12.4(8) . .
N8 Zn2 N13 C8 110.4(8) 1_454 .
N16 Zn2 N13 C8 -124.6(8) 2_574 .
N12 Zn2 N13 N14 165.1(5) . .
N8 Zn2 N13 N14 -72.1(6) 1_454 .
N16 Zn2 N13 N14 52.8(6) 2_574 .
C8 N13 N14 N15 0.2(8) . .
Zn2 N13 N14 N15 -178.0(5) . .
N13 N14 N15 N16 0.7(8) . .
N13 C8 N16 N15 1.4(9) . .
C7 C8 N16 N15 173.1(7) . .
N13 C8 N16 Zn2 173.7(5) . 2_575
C7 C8 N16 Zn2 -14.6(13) . 2_575
N14 N15 N16 C8 -1.3(8) . .
N14 N15 N16 Zn2 -175.4(5) . 2_575
